data_2018927
loop_
_publ_author_name
'Liu, Ting'
'Pan, Yu-Peng'
'Wang, Suna'
'Dou, Jian-Min'

_publ_section_title
;
 Two novel lead(II) complexes of 2-(hydroxymethyl)pyridine: a threefold
 diamondoid supramolecular network based on Pb~4~O~4~ cores and a
 two-dimensional (4,4) network based on Pb~2~O~2~ units
;
_journal_coeditor_code QS3024
_journal_issue 4
_journal_name_full 'Acta Crystallographica Section C'
_journal_page_first 394
_journal_page_last 399
_journal_paper_doi 10.1107/S0108270113006987
_journal_volume 69
_journal_year 2013
_chemical_formula_iupac '[Pb (C6 H6 N O) (N O3)]'
_chemical_formula_moiety 'C6 H6 N2 O4 Pb'
_chemical_formula_sum 'C6 H6 N2 O4 Pb'
_chemical_formula_weight 377.32
_chemical_name_systematic
;
Poly[(\m~2~-nitrato)[\m~2~-(pyridin-2-yl)methanolato]lead(II)]
;
_space_group_IT_number 14
_symmetry_cell_setting monoclinic
_symmetry_space_group_name_Hall '-P 2ybc'
_symmetry_space_group_name_H-M 'P 1 21/c 1'
_atom_sites_solution_hydrogens geom
_atom_sites_solution_primary direct
_atom_sites_solution_secondary difmap
_audit_creation_method SHELXL97
_cell_angle_alpha 90.00
_cell_angle_beta 91.388(2)
_cell_angle_gamma 90.00
_cell_formula_units_Z 4
_cell_length_a 10.0543(15)
_cell_length_b 10.3292(16)
_cell_length_c 8.3716(9)
_cell_measurement_reflns_used 2331
_cell_measurement_temperature 298(2)
_cell_measurement_theta_max 28.081
_cell_measurement_theta_min 2.434
_cell_volume 869.2(2)
_computing_cell_refinement 'SMART (Bruker, 2006)'
_computing_data_collection 'SMART (Bruker, 2006)'
_computing_data_reduction 'SAINT (Bruker, 2006)'
_computing_molecular_graphics 'SHELXTL (Sheldrick, 2008)'
_computing_publication_material 'SHELXTL (Sheldrick, 2008)'
_computing_structure_refinement 'SHELXL97 (Sheldrick, 2008)'
_computing_structure_solution 'SHELXS97 (Sheldrick, 2008)'
_diffrn_ambient_temperature 298(2)
_diffrn_measured_fraction_theta_full 0.997
_diffrn_measured_fraction_theta_max 0.997
_diffrn_measurement_device_type 'Bruker SMART CCD area-detector'
_diffrn_measurement_method '\f and \w'
_diffrn_radiation_monochromator graphite
_diffrn_radiation_source 'fine-focus sealed tube'
_diffrn_radiation_type MoK\a
_diffrn_radiation_wavelength 0.71073
_diffrn_reflns_av_R_equivalents 0.0755
_diffrn_reflns_av_sigmaI/netI 0.0841
_diffrn_reflns_limit_h_max 11
_diffrn_reflns_limit_h_min -11
_diffrn_reflns_limit_k_max 12
_diffrn_reflns_limit_k_min -11
_diffrn_reflns_limit_l_max 4
_diffrn_reflns_limit_l_min -9
_diffrn_reflns_number 3802
_diffrn_reflns_theta_full 25.00
_diffrn_reflns_theta_max 25.00
_diffrn_reflns_theta_min 2.03
_exptl_absorpt_coefficient_mu 19.394
_exptl_absorpt_correction_T_max 0.1000
_exptl_absorpt_correction_T_min 0.0740
_exptl_absorpt_correction_type empirical
_exptl_absorpt_process_details '(SADABS; Bruker, 2006)'
_exptl_crystal_colour yellow
_exptl_crystal_density_diffrn 2.883
_exptl_crystal_density_method 'not measured'
_exptl_crystal_description block
_exptl_crystal_F_000 680
_exptl_crystal_size_max 0.28
_exptl_crystal_size_mid 0.23
_exptl_crystal_size_min 0.22
_refine_diff_density_max 1.587
_refine_diff_density_min -1.801
_refine_ls_extinction_coef 0.0049(4)
_refine_ls_extinction_expression Fc^*^=kFc[1+0.001xFc^2^\l^3^/sin(2\q)]^-1/4^
_refine_ls_extinction_method 'SHELXL97 (Sheldrick, 2008)'
_refine_ls_goodness_of_fit_ref 1.051
_refine_ls_hydrogen_treatment constr
_refine_ls_matrix_type full
_refine_ls_number_parameters 119
_refine_ls_number_reflns 1518
_refine_ls_number_restraints 0
_refine_ls_restrained_S_all 1.051
_refine_ls_R_factor_all 0.0463
_refine_ls_R_factor_gt 0.0366
_refine_ls_shift/su_max 0.001
_refine_ls_shift/su_mean 0.000
_refine_ls_structure_factor_coef Fsqd
_refine_ls_weighting_details 'calc w=1/[\s^2^(Fo^2^)+(0.0351P)^2^+0.0000P] where P=(Fo^2^+2Fc^2^)/3'
_refine_ls_weighting_scheme calc
_refine_ls_wR_factor_gt 0.0856
_refine_ls_wR_factor_ref 0.0900
_reflns_number_gt 1252
_reflns_number_total 1518
_reflns_threshold_expression I>2\s(I)
_cod_data_source_file qs3024.cif
_cod_data_source_block II
_cod_original_sg_symbol_H-M 'P 21/c'
_cod_database_code 2018927

loop_
_symmetry_equiv_pos_as_xyz
'x, y, z'
'-x, y+1/2, -z+1/2'
'-x, -y, -z'
'x, -y-1/2, z-1/2'

loop_
_atom_site_type_symbol
_atom_site_label
_atom_site_fract_x
_atom_site_fract_y
_atom_site_fract_z
_atom_site_U_iso_or_equiv
_atom_site_adp_type
_atom_site_calc_flag
_atom_site_refinement_flags
_atom_site_occupancy
_atom_site_symmetry_multiplicity
Pb Pb1 0.93927(3) -0.05917(3) 0.20092(4) 0.0301(2) Uani d . 1 1
O O1 0.8952(7) 0.0696(6) -0.0113(8) 0.0403(18) Uani d . 1 1
O O2 1.0286(9) 0.1634(7) 0.3088(11) 0.070(3) Uani d . 1 1
O O3 1.1890(9) 0.2372(8) 0.4475(12) 0.079(3) Uani d . 1 1
O O4 1.1623(8) 0.0280(8) 0.4271(11) 0.063(2) Uani d . 1 1
N N1 0.6985(9) 0.0298(8) 0.1954(9) 0.036(2) Uani d . 1 1
N N2 1.1300(9) 0.1414(10) 0.3974(10) 0.045(2) Uani d . 1 1
C C1 0.7879(11) 0.1593(10) -0.0178(14) 0.048(3) Uani d . 1 1
H H1A 0.7566 0.1682 -0.1278 0.057 Uiso calc R 1 1
H H1B 0.8197 0.2433 0.0180 0.057 Uiso calc R 1 1
C C2 0.6725(10) 0.1185(9) 0.0840(11) 0.032(2) Uani d . 1 1
C C3 0.5461(11) 0.1696(9) 0.0632(12) 0.042(3) Uani d . 1 1
H H3 0.5300 0.2326 -0.0143 0.050 Uiso calc R 1 1
C C4 0.4468(11) 0.1286(12) 0.1544(14) 0.047(3) Uani d . 1 1
H H4 0.3613 0.1612 0.1388 0.057 Uiso calc R 1 1
C C5 0.4719(12) 0.0400(11) 0.2684(15) 0.051(3) Uani d . 1 1
H H5 0.4043 0.0122 0.3341 0.062 Uiso calc R 1 1
C C6 0.6000(12) -0.0100(12) 0.2874(12) 0.045(3) Uani d . 1 1
H H6 0.6171 -0.0721 0.3656 0.054 Uiso calc R 1 1

loop_
_atom_site_aniso_label
_atom_site_aniso_U_11
_atom_site_aniso_U_22
_atom_site_aniso_U_33
_atom_site_aniso_U_12
_atom_site_aniso_U_13
_atom_site_aniso_U_23
Pb1 0.0311(3) 0.0292(3) 0.0300(3) 0.00098(16) -0.00076(16) 0.00509(14)
O1 0.041(5) 0.039(4) 0.041(4) 0.010(3) 0.010(3) 0.015(3)
O2 0.073(6) 0.052(5) 0.083(6) -0.006(4) -0.040(5) 0.005(4)
O3 0.072(7) 0.057(5) 0.104(8) -0.010(5) -0.045(6) -0.022(5)
O4 0.052(6) 0.050(5) 0.086(7) 0.015(4) -0.008(5) 0.013(5)
N1 0.040(5) 0.040(5) 0.027(4) 0.001(4) -0.006(4) 0.002(4)
N2 0.037(6) 0.058(6) 0.039(5) 0.006(5) 0.003(4) 0.000(5)
C1 0.042(7) 0.046(6) 0.056(7) 0.018(6) 0.008(5) 0.018(5)
C2 0.035(6) 0.029(5) 0.032(5) 0.004(5) -0.002(4) -0.001(4)
C3 0.048(7) 0.036(6) 0.042(6) 0.013(5) 0.003(5) 0.004(5)
C4 0.039(7) 0.055(7) 0.048(6) 0.014(6) -0.005(5) -0.012(6)
C5 0.037(7) 0.068(8) 0.049(7) 0.004(6) 0.014(5) -0.010(6)
C6 0.042(7) 0.053(7) 0.041(6) 0.005(7) -0.004(5) 0.002(6)

loop_
_atom_type_symbol
_atom_type_description
_atom_type_scat_dispersion_real
_atom_type_scat_dispersion_imag
_atom_type_scat_source
C C 0.0033 0.0016 'International Tables Vol C Tables 4.2.6.8 and 6.1.1.4'
H H 0.0000 0.0000 'International Tables Vol C Tables 4.2.6.8 and 6.1.1.4'
N N 0.0061 0.0033 'International Tables Vol C Tables 4.2.6.8 and 6.1.1.4'
O O 0.0106 0.0060 'International Tables Vol C Tables 4.2.6.8 and 6.1.1.4'
Pb Pb -3.3944 10.1111 'International Tables Vol C Tables 4.2.6.8 and 6.1.1.4'

loop_
_geom_angle_atom_site_label_1
_geom_angle_atom_site_label_2
_geom_angle_atom_site_label_3
_geom_angle_site_symmetry_1
_geom_angle_site_symmetry_3
_geom_angle
_geom_angle_publ_flag
O1 Pb1 O1 . 3_755 67.7(3) y
O1 Pb1 N1 . . 67.1(3) y
O1 Pb1 N1 3_755 . 133.4(2) y
O1 Pb1 O2 . . 79.2(2) y
O1 Pb1 O2 3_755 . 91.8(3) y
N1 Pb1 O2 . . 90.4(3) y
O1 Pb1 O3 . 2_745 90.8(2) y
O1 Pb1 O3 3_755 2_745 89.5(3) y
N1 Pb1 O3 . 2_745 80.5(3) y
O2 Pb1 O3 . 2_745 168.6(2) y
O1 Pb1 O2 . 2_745 125.7(2) y
O1 Pb1 O2 3_755 2_745 81.5(3) y
N1 Pb1 O2 . 2_745 117.2(3) y
O2 Pb1 O2 . 2_745 147.50(7) y
O3 Pb1 O2 2_745 2_745 43.8(2) y
O1 Pb1 O4 . . 116.4(2) y
O1 Pb1 O4 3_755 . 84.8(3) y
N1 Pb1 O4 . . 125.6(2) y
O2 Pb1 O4 . . 44.2(2) y
O3 Pb1 O4 2_745 . 147.2(2) y
O2 Pb1 O4 2_745 . 103.3(2) y
C1 O1 Pb1 . . 123.3(6) ?
C1 O1 Pb1 . 3_755 123.9(6) ?
Pb1 O1 Pb1 . 3_755 112.3(3) ?
N2 O2 Pb1 . . 108.0(6) ?
N2 O3 Pb1 . 2_755 104.2(6) ?
N2 O4 Pb1 . . 88.3(5) ?
C2 N1 C6 . . 118.8(9) ?
C2 N1 Pb1 . . 115.2(7) ?
C6 N1 Pb1 . . 125.9(7) ?
O3 N2 O4 . . 125.0(9) ?
O3 N2 O2 . . 115.6(9) ?
O4 N2 O2 . . 119.3(9) ?
O1 C1 C2 . . 112.8(8) ?
O1 C1 H1A . . 109.0 ?
C2 C1 H1A . . 109.0 ?
O1 C1 H1B . . 109.0 ?
C2 C1 H1B . . 109.0 ?
H1A C1 H1B . . 107.8 ?
N1 C2 C3 . . 121.1(10) ?
N1 C2 C1 . . 116.5(9) ?
C3 C2 C1 . . 122.4(9) ?
C4 C3 C2 . . 120.1(10) ?
C4 C3 H3 . . 119.9 ?
C2 C3 H3 . . 119.9 ?
C3 C4 C5 . . 119.4(11) ?
C3 C4 H4 . . 120.3 ?
C5 C4 H4 . . 120.3 ?
C4 C5 C6 . . 119.4(12) ?
C4 C5 H5 . . 120.3 ?
C6 C5 H5 . . 120.3 ?
N1 C6 C5 . . 121.1(11) ?
N1 C6 H6 . . 119.4 ?
C5 C6 H6 . . 119.4 ?

loop_
_geom_bond_atom_site_label_1
_geom_bond_atom_site_label_2
_geom_bond_site_symmetry_2
_geom_bond_distance
_geom_bond_publ_flag
Pb1 O1 . 2.255(6) y
Pb1 O1 3_755 2.330(7) y
Pb1 N1 . 2.589(9) y
Pb1 O2 . 2.621(7) y
Pb1 O3 2_745 2.748(8) y
Pb1 O2 2_745 2.885(8) y
Pb1 O4 . 3.036(8) y
O1 C1 . 1.422(12) ?
O1 Pb1 3_755 2.330(7) ?
O2 N2 . 1.267(10) ?
O3 N2 . 1.223(11) ?
O3 Pb1 2_755 2.748(8) ?
O4 N2 . 1.239(11) ?
N1 C2 . 1.328(12) ?
N1 C6 . 1.334(14) ?
C1 C2 . 1.516(15) ?
C1 H1A . 0.9700 ?
C1 H1B . 0.9700 ?
C2 C3 . 1.384(13) ?
C3 C4 . 1.340(15) ?
C3 H3 . 0.9300 ?
C4 C5 . 1.341(17) ?
C4 H4 . 0.9300 ?
C5 C6 . 1.393(16) ?
C5 H5 . 0.9300 ?
C6 H6 . 0.9300 ?

loop_
_geom_hbond_atom_site_label_D
_geom_hbond_atom_site_label_H
_geom_hbond_atom_site_label_A
_geom_hbond_site_symmetry_A
_geom_hbond_distance_DH
_geom_hbond_distance_HA
_geom_hbond_distance_DA
_geom_hbond_angle_DHA
C5 H5 O4 1_455 0.93 2.58 3.416(16) 150.2
C4 H4 O3 4_465 0.93 2.56 3.380(13) 147.9
